data_4118639
loop_
_publ_author_name
'Jos\'e A. Souto'
'Peter Becker'
'\'Alvaro Iglesias'
'Kilian Mu\~niz'

_publ_section_title
;
 Metal-Free Iodine(III)-Promoted Direct Intermolecular C-H Amination
 Reactions of Acetylenes
;
_journal_name_full 'Journal of the American Chemical Society'
_journal_page_first 15505
_journal_page_last 15511
_journal_paper_doi 10.1021/ja306211q
_journal_volume 134
_journal_year 2012
_chemical_formula_sum 'C26 H27 N O4 S2'
_chemical_formula_weight 481.61
_chemical_name_systematic
; 
 ? 
;
_space_group_IT_number 14
_symmetry_cell_setting monoclinic
_symmetry_space_group_name_Hall '-P 2yn'
_symmetry_space_group_name_H-M 'P 1 21/n 1'
_atom_sites_solution_hydrogens geom
_atom_sites_solution_primary direct
_atom_sites_solution_secondary difmap
_audit_creation_method SHELXL-97
_cell_angle_alpha 90.00
_cell_angle_beta 105.939(2)
_cell_angle_gamma 90.00
_cell_formula_units_Z 4
_cell_length_a 8.1755(4)
_cell_length_b 30.3580(13)
_cell_length_c 10.0881(5)
_cell_measurement_reflns_used 9891
_cell_measurement_temperature 100(2)
_cell_measurement_theta_max 36.05
_cell_measurement_theta_min 2.20
_cell_volume 2407.5(2)
_computing_cell_refinement 'Bruker APEX2 v2009.1-0'
_computing_data_collection 'Bruker APEX2 v2009.1-0'
_computing_data_reduction 'Bruker SAINT V7.60A'
_computing_molecular_graphics 'Bruker SHELXTL'
_computing_publication_material 'Bruker SHELXTL'
_computing_structure_refinement 'SHELXS-97 (Sheldrick, 2008)'
_computing_structure_solution 'SHELXS-97 (Sheldrick, 2008)'
_diffrn_ambient_temperature 100(2)
_diffrn_detector_area_resol_mean 512
_diffrn_detector_type '4K CCD area detector APEX II'
_diffrn_measured_fraction_theta_full 0.978
_diffrn_measured_fraction_theta_max 0.884
_diffrn_measurement_device_type 'Kappa 4-axis goniometer bruker-nonius'
_diffrn_measurement_method
;
 Fullsphere data collection, phi and omega scans
;
_diffrn_measurement_specimen_support 'magnetic support whith 10 micron nylon fiber cryoloop'
_diffrn_radiation_monochromator 'Multilayer Montel 200 mirrors'
_diffrn_radiation_type MoK\a
_diffrn_radiation_wavelength 0.71073
_diffrn_reflns_av_R_equivalents 0.0341
_diffrn_reflns_av_sigmaI/netI 0.0406
_diffrn_reflns_limit_h_max 11
_diffrn_reflns_limit_h_min -13
_diffrn_reflns_limit_k_max 50
_diffrn_reflns_limit_k_min -33
_diffrn_reflns_limit_l_max 14
_diffrn_reflns_limit_l_min -14
_diffrn_reflns_number 33638
_diffrn_reflns_theta_full 30.00
_diffrn_reflns_theta_max 36.28
_diffrn_reflns_theta_min 1.34
_diffrn_source 'rotating anode X-ray tube'
_diffrn_source_current 70
_diffrn_source_power 50
_diffrn_source_size '3 mm x 0.3 mm fine focus'
_diffrn_source_type 'Bruker-Nonius FR 591'
_exptl_absorpt_coefficient_mu 0.254
_exptl_absorpt_correction_T_max 0.9811
_exptl_absorpt_correction_T_min 0.9452
_exptl_absorpt_correction_type empirical
_exptl_absorpt_process_details
; 
 SADABS Version 2008/1 Bruker-Nonius
 Blessing, Acta Cryst. (1995) A51 33-38
;
_exptl_crystal_colour yellow
_exptl_crystal_density_diffrn 1.329
_exptl_crystal_description block
_exptl_crystal_F_000 1016
_exptl_crystal_size_max 0.20
_exptl_crystal_size_mid 0.15
_exptl_crystal_size_min 0.10
_refine_diff_density_max 0.750
_refine_diff_density_min -0.323
_refine_diff_density_rms 0.091
_refine_ls_extinction_method none
_refine_ls_goodness_of_fit_ref 1.093
_refine_ls_hydrogen_treatment noref
_refine_ls_matrix_type full
_refine_ls_number_parameters 303
_refine_ls_number_reflns 10294
_refine_ls_number_restraints 0
_refine_ls_restrained_S_all 1.093
_refine_ls_R_factor_all 0.0762
_refine_ls_R_factor_gt 0.0558
_refine_ls_shift/su_max 0.002
_refine_ls_shift/su_mean 0.000
_refine_ls_structure_factor_coef Fsqd
_refine_ls_weighting_details 'calc w=1/[\s^2^(Fo^2^)+(0.0760P)^2^+0.8264P] where P=(Fo^2^+2Fc^2^)/3'
_refine_ls_weighting_scheme calc
_refine_ls_wR_factor_gt 0.1407
_refine_ls_wR_factor_ref 0.1517
_reflns_number_gt 8010
_reflns_number_total 10294
_reflns_threshold_expression >2sigma(I)
_cod_data_source_file ja306211q_si_003.cif
_cod_data_source_block ai2139_0m
_cod_database_code 4118639

loop_
_symmetry_equiv_pos_as_xyz
'x, y, z'
'-x+1/2, y+1/2, -z+1/2'
'-x, -y, -z'
'x-1/2, -y-1/2, z-1/2'

loop_
_atom_site_label
_atom_site_type_symbol
_atom_site_fract_x
_atom_site_fract_y
_atom_site_fract_z
_atom_site_U_iso_or_equiv
_atom_site_adp_type
_atom_site_occupancy
_atom_site_symmetry_multiplicity
_atom_site_calc_flag
_atom_site_refinement_flags
C1 C 1.09392(18) 0.13588(5) 0.67785(15) 0.0234(3) Uani 1 1 d .
C2 C 0.97087(18) 0.15915(5) 0.64963(15) 0.0241(3) Uani 1 1 d .
C3 C 0.81948(17) 0.18555(5) 0.62204(14) 0.0213(2) Uani 1 1 d .
C4 C 0.67486(17) 0.16942(4) 0.65537(14) 0.0209(2) Uani 1 1 d .
H4 H 0.6765 0.1408 0.6937 0.025 Uiso 1 1 calc R
C5 C 0.52996(16) 0.19503(4) 0.63269(14) 0.0202(2) Uani 1 1 d .
H5 H 0.4328 0.1834 0.6549 0.024 Uiso 1 1 calc R
C6 C 0.52252(16) 0.23761(4) 0.57791(13) 0.0187(2) Uani 1 1 d .
C7 C 0.66665(17) 0.25324(5) 0.54375(15) 0.0242(3) Uani 1 1 d .
H7 H 0.6648 0.2819 0.5053 0.029 Uiso 1 1 calc R
C8 C 0.81247(18) 0.22770(5) 0.56505(16) 0.0262(3) Uani 1 1 d .
H8 H 0.9086 0.2390 0.5406 0.031 Uiso 1 1 calc R
C9 C 0.35877(17) 0.26445(4) 0.55541(14) 0.0209(2) Uani 1 1 d .
C10 C 0.29590(19) 0.26483(5) 0.68533(15) 0.0262(3) Uani 1 1 d .
H10A H 0.3800 0.2796 0.7602 0.039 Uiso 1 1 calc R
H10B H 0.2802 0.2345 0.7126 0.039 Uiso 1 1 calc R
H10C H 0.1873 0.2806 0.6662 0.039 Uiso 1 1 calc R
C11 C 0.3829(2) 0.31231(5) 0.51658(16) 0.0272(3) Uani 1 1 d .
H11A H 0.4720 0.3261 0.5902 0.041 Uiso 1 1 calc R
H11B H 0.2759 0.3284 0.5044 0.041 Uiso 1 1 calc R
H11C H 0.4161 0.3130 0.4304 0.041 Uiso 1 1 calc R
C12 C 0.22187(18) 0.24314(5) 0.43677(16) 0.0274(3) Uani 1 1 d .
H12A H 0.1181 0.2610 0.4164 0.041 Uiso 1 1 calc R
H12B H 0.1970 0.2134 0.4637 0.041 Uiso 1 1 calc R
H12C H 0.2634 0.2414 0.3546 0.041 Uiso 1 1 calc R
C13 C 1.37231(16) 0.07855(5) 0.51117(14) 0.0210(2) Uani 1 1 d .
C14 C 1.32048(19) 0.10994(5) 0.40757(15) 0.0257(3) Uani 1 1 d .
H14 H 1.2117 0.1234 0.3901 0.031 Uiso 1 1 calc R
C15 C 1.4307(2) 0.12122(5) 0.33030(16) 0.0285(3) Uani 1 1 d .
H15 H 1.3975 0.1428 0.2598 0.034 Uiso 1 1 calc R
C16 C 1.59041(19) 0.10113(5) 0.35504(16) 0.0271(3) Uani 1 1 d .
C17 C 1.63769(18) 0.06945(5) 0.45794(16) 0.0259(3) Uani 1 1 d .
H17 H 1.7452 0.0554 0.4741 0.031 Uiso 1 1 calc R
C18 C 1.53000(17) 0.05803(5) 0.53747(15) 0.0229(3) Uani 1 1 d .
H18 H 1.5634 0.0366 0.6085 0.028 Uiso 1 1 calc R
C19 C 1.7112(2) 0.11371(7) 0.2726(2) 0.0404(4) Uani 1 1 d .
H19A H 1.6463 0.1237 0.1808 0.061 Uiso 1 1 calc R
H19B H 1.7804 0.0881 0.2636 0.061 Uiso 1 1 calc R
H19C H 1.7856 0.1375 0.3197 0.061 Uiso 1 1 calc R
C20 C 1.28671(16) 0.08089(4) 0.97696(14) 0.0194(2) Uani 1 1 d .
C21 C 1.37493(17) 0.04391(4) 1.03789(15) 0.0226(2) Uani 1 1 d .
H21 H 1.4824 0.0369 1.0243 0.027 Uiso 1 1 calc R
C22 C 1.30397(19) 0.01713(5) 1.11938(15) 0.0250(3) Uani 1 1 d .
H22 H 1.3638 -0.0083 1.1615 0.030 Uiso 1 1 calc R
C23 C 1.14625(18) 0.02711(5) 1.14016(14) 0.0237(3) Uani 1 1 d .
C24 C 1.06048(19) 0.06476(5) 1.07763(16) 0.0273(3) Uani 1 1 d .
H24 H 0.9531 0.0719 1.0911 0.033 Uiso 1 1 calc R
C25 C 1.12933(18) 0.09194(5) 0.99611(15) 0.0250(3) Uani 1 1 d .
H25 H 1.0704 0.1175 0.9543 0.030 Uiso 1 1 calc R
C26 C 1.0692(2) -0.00155(5) 1.22862(17) 0.0313(3) Uani 1 1 d .
H26A H 1.0926 0.0112 1.3212 0.047 Uiso 1 1 calc R
H26B H 1.1189 -0.0311 1.2347 0.047 Uiso 1 1 calc R
H26C H 0.9460 -0.0034 1.1877 0.047 Uiso 1 1 calc R
N1 N 1.23366(15) 0.10926(4) 0.71133(12) 0.0207(2) Uani 1 1 d .
O1 O 1.06532(13) 0.06127(4) 0.52256(13) 0.0318(3) Uani 1 1 d .
O2 O 1.30742(14) 0.02875(3) 0.70075(12) 0.0273(2) Uani 1 1 d .
O3 O 1.53020(12) 0.09680(3) 0.86212(11) 0.0242(2) Uani 1 1 d .
O4 O 1.35823(14) 0.15948(3) 0.90774(11) 0.0266(2) Uani 1 1 d .
S1 S 1.23513(4) 0.063817(11) 0.60960(4) 0.02167(8) Uani 1 1 d .
S2 S 1.37243(4) 0.114446(10) 0.87202(3) 0.01925(8) Uani 1 1 d .

loop_
_atom_site_aniso_label
_atom_site_aniso_U_11
_atom_site_aniso_U_22
_atom_site_aniso_U_33
_atom_site_aniso_U_23
_atom_site_aniso_U_13
_atom_site_aniso_U_12
C1 0.0241(6) 0.0257(6) 0.0235(6) 0.0008(5) 0.0116(5) 0.0015(5)
C2 0.0238(6) 0.0277(6) 0.0225(6) -0.0029(5) 0.0089(5) 0.0010(5)
C3 0.0196(6) 0.0254(6) 0.0191(6) -0.0015(4) 0.0057(5) 0.0019(5)
C4 0.0221(6) 0.0185(5) 0.0222(6) -0.0018(4) 0.0064(5) -0.0016(4)
C5 0.0193(5) 0.0194(5) 0.0223(6) -0.0009(4) 0.0065(5) -0.0026(4)
C6 0.0189(5) 0.0212(5) 0.0156(5) 0.0002(4) 0.0042(4) -0.0014(4)
C7 0.0227(6) 0.0256(6) 0.0258(7) 0.0081(5) 0.0093(5) 0.0002(5)
C8 0.0218(6) 0.0318(7) 0.0277(7) 0.0070(5) 0.0114(5) -0.0002(5)
C9 0.0192(5) 0.0221(6) 0.0211(6) 0.0037(4) 0.0047(5) 0.0006(4)
C10 0.0251(6) 0.0296(7) 0.0256(7) 0.0038(5) 0.0098(5) 0.0051(5)
C11 0.0289(7) 0.0220(6) 0.0300(7) 0.0056(5) 0.0071(6) 0.0016(5)
C12 0.0210(6) 0.0325(7) 0.0255(7) 0.0022(5) 0.0008(5) -0.0017(5)
C13 0.0194(5) 0.0239(6) 0.0219(6) -0.0066(5) 0.0096(5) -0.0047(4)
C14 0.0231(6) 0.0304(7) 0.0239(7) -0.0029(5) 0.0071(5) -0.0004(5)
C15 0.0330(7) 0.0313(7) 0.0224(7) -0.0006(5) 0.0098(6) -0.0040(6)
C16 0.0279(7) 0.0334(7) 0.0242(7) -0.0072(5) 0.0140(5) -0.0096(6)
C17 0.0214(6) 0.0312(7) 0.0289(7) -0.0050(5) 0.0133(5) -0.0036(5)
C18 0.0199(6) 0.0252(6) 0.0263(7) -0.0021(5) 0.0106(5) -0.0010(5)
C19 0.0395(9) 0.0538(11) 0.0354(9) 0.0001(7) 0.0227(7) -0.0114(8)
C20 0.0217(6) 0.0174(5) 0.0217(6) -0.0009(4) 0.0103(5) -0.0005(4)
C21 0.0234(6) 0.0207(6) 0.0263(7) 0.0016(5) 0.0112(5) 0.0013(5)
C22 0.0288(7) 0.0221(6) 0.0270(7) 0.0026(5) 0.0126(5) -0.0003(5)
C23 0.0278(6) 0.0260(6) 0.0202(6) -0.0040(5) 0.0116(5) -0.0073(5)
C24 0.0258(6) 0.0313(7) 0.0301(7) -0.0014(5) 0.0167(6) 0.0007(5)
C25 0.0260(6) 0.0246(6) 0.0288(7) 0.0007(5) 0.0149(5) 0.0047(5)
C26 0.0376(8) 0.0341(7) 0.0270(7) -0.0021(6) 0.0171(6) -0.0121(6)
N1 0.0204(5) 0.0220(5) 0.0217(5) -0.0029(4) 0.0091(4) 0.0021(4)
O1 0.0186(5) 0.0431(6) 0.0354(6) -0.0139(5) 0.0105(4) -0.0084(4)
O2 0.0314(5) 0.0202(4) 0.0366(6) -0.0020(4) 0.0198(4) -0.0028(4)
O3 0.0199(4) 0.0253(5) 0.0302(5) 0.0025(4) 0.0115(4) -0.0005(4)
O4 0.0363(6) 0.0170(4) 0.0277(5) -0.0022(4) 0.0109(4) -0.0021(4)
S1 0.01870(15) 0.02308(15) 0.02670(18) -0.00625(11) 0.01209(12) -0.00459(11)
S2 0.02112(15) 0.01638(13) 0.02212(16) -0.00039(10) 0.00906(12) -0.00130(10)

loop_
_atom_type_symbol
_atom_type_description
_atom_type_scat_dispersion_real
_atom_type_scat_dispersion_imag
_atom_type_scat_source
C C 0.0033 0.0016 'International Tables Vol C Tables 4.2.6.8 and 6.1.1.4'
H H 0.0000 0.0000 'International Tables Vol C Tables 4.2.6.8 and 6.1.1.4'
N N 0.0061 0.0033 'International Tables Vol C Tables 4.2.6.8 and 6.1.1.4'
O O 0.0106 0.0060 'International Tables Vol C Tables 4.2.6.8 and 6.1.1.4'
S S 0.1246 0.1234 'International Tables Vol C Tables 4.2.6.8 and 6.1.1.4'

loop_
_geom_angle_atom_site_label_1
_geom_angle_atom_site_label_2
_geom_angle_atom_site_label_3
_geom_angle
C2 C1 N1 179.36(16)
C1 C2 C3 176.40(15)
C8 C3 C4 118.43(12)
C8 C3 C2 121.77(12)
C4 C3 C2 119.79(13)
C5 C4 C3 120.28(12)
C4 C5 C6 121.78(12)
C7 C6 C5 117.53(12)
C7 C6 C9 123.03(12)
C5 C6 C9 119.43(11)
C8 C7 C6 121.22(13)
C7 C8 C3 120.75(12)
C6 C9 C11 111.99(11)
C6 C9 C10 111.23(11)
C11 C9 C10 107.96(12)
C6 C9 C12 108.15(11)
C11 C9 C12 108.48(12)
C10 C9 C12 108.96(12)
C18 C13 C14 121.68(12)
C18 C13 S1 118.88(11)
C14 C13 S1 119.43(10)
C15 C14 C13 118.71(14)
C14 C15 C16 120.69(14)
C17 C16 C15 119.28(13)
C17 C16 C19 119.89(15)
C15 C16 C19 120.83(15)
C18 C17 C16 120.93(13)
C17 C18 C13 118.68(14)
C21 C20 C25 121.49(12)
C21 C20 S2 119.67(10)
C25 C20 S2 118.84(10)
C20 C21 C22 119.04(12)
C21 C22 C23 120.96(13)
C22 C23 C24 118.66(12)
C22 C23 C26 121.24(14)
C24 C23 C26 120.09(13)
C25 C24 C23 121.23(13)
C24 C25 C20 118.61(13)
C1 N1 S2 118.19(9)
C1 N1 S1 118.01(10)
S2 N1 S1 121.80(7)
O2 S1 O1 121.19(7)
O2 S1 N1 106.48(6)
O1 S1 N1 104.21(6)
O2 S1 C13 109.92(6)
O1 S1 C13 109.39(7)
N1 S1 C13 104.13(6)
O3 S2 O4 121.06(7)
O3 S2 N1 106.04(6)
O4 S2 N1 104.39(6)
O3 S2 C20 110.14(6)
O4 S2 C20 109.36(6)
N1 S2 C20 104.37(6)

loop_
_geom_bond_atom_site_label_1
_geom_bond_atom_site_label_2
_geom_bond_distance
C1 C2 1.198(2)
C1 N1 1.3639(18)
C2 C3 1.4361(19)
C3 C8 1.398(2)
C3 C4 1.4032(18)
C4 C5 1.3825(18)
C5 C6 1.4007(18)
C6 C7 1.3983(18)
C6 C9 1.5299(18)
C7 C8 1.388(2)
C9 C11 1.5316(19)
C9 C10 1.534(2)
C9 C12 1.539(2)
C13 C18 1.3902(19)
C13 C14 1.392(2)
C13 S1 1.7480(13)
C14 C15 1.387(2)
C15 C16 1.400(2)
C16 C17 1.390(2)
C16 C19 1.505(2)
C17 C18 1.3881(19)
C20 C21 1.3837(19)
C20 C25 1.3935(18)
C20 S2 1.7486(13)
C21 C22 1.3911(19)
C22 C23 1.395(2)
C23 C24 1.397(2)
C23 C26 1.5029(19)
C24 C25 1.389(2)
N1 S2 1.7116(12)
N1 S1 1.7215(12)
O1 S1 1.4265(11)
O2 S1 1.4245(12)
O3 S2 1.4253(10)
O4 S2 1.4266(10)

loop_
_geom_torsion_atom_site_label_1
_geom_torsion_atom_site_label_2
_geom_torsion_atom_site_label_3
_geom_torsion_atom_site_label_4
_geom_torsion
N1 C1 C2 C3 -20(17)
C1 C2 C3 C8 157(3)
C1 C2 C3 C4 -21(3)
C8 C3 C4 C5 -0.4(2)
C2 C3 C4 C5 178.25(13)
C3 C4 C5 C6 -0.7(2)
C4 C5 C6 C7 1.3(2)
C4 C5 C6 C9 -179.85(12)
C5 C6 C7 C8 -0.8(2)
C9 C6 C7 C8 -179.59(13)
C6 C7 C8 C3 -0.3(2)
C4 C3 C8 C7 0.9(2)
C2 C3 C8 C7 -177.72(14)
C7 C6 C9 C11 -10.18(18)
C5 C6 C9 C11 171.08(12)
C7 C6 C9 C10 -131.08(14)
C5 C6 C9 C10 50.18(16)
C7 C6 C9 C12 109.30(15)
C5 C6 C9 C12 -69.44(15)
C18 C13 C14 C15 -0.8(2)
S1 C13 C14 C15 -179.92(11)
C13 C14 C15 C16 0.6(2)
C14 C15 C16 C17 0.3(2)
C14 C15 C16 C19 -179.22(15)
C15 C16 C17 C18 -1.0(2)
C19 C16 C17 C18 178.51(15)
C16 C17 C18 C13 0.8(2)
C14 C13 C18 C17 0.1(2)
S1 C13 C18 C17 179.23(11)
C25 C20 C21 C22 0.4(2)
S2 C20 C21 C22 -179.00(11)
C20 C21 C22 C23 0.0(2)
C21 C22 C23 C24 -0.2(2)
C21 C22 C23 C26 -179.70(14)
C22 C23 C24 C25 0.1(2)
C26 C23 C24 C25 179.60(14)
C23 C24 C25 C20 0.3(2)
C21 C20 C25 C24 -0.5(2)
S2 C20 C25 C24 178.91(12)
C2 C1 N1 S2 -48(16)
C2 C1 N1 S1 116(15)
C1 N1 S1 O2 -139.13(10)
S2 N1 S1 O2 24.49(9)
C1 N1 S1 O1 -9.93(12)
S2 N1 S1 O1 153.69(8)
C1 N1 S1 C13 104.72(11)
S2 N1 S1 C13 -91.67(9)
C18 C13 S1 O2 -4.09(13)
C14 C13 S1 O2 175.02(11)
C18 C13 S1 O1 -139.45(11)
C14 C13 S1 O1 39.66(13)
C18 C13 S1 N1 109.63(11)
C14 C13 S1 N1 -71.25(12)
C1 N1 S2 O3 -158.36(10)
S1 N1 S2 O3 38.04(9)
C1 N1 S2 O4 -29.46(12)
S1 N1 S2 O4 166.95(8)
C1 N1 S2 C20 85.31(11)
S1 N1 S2 C20 -78.28(8)
C21 C20 S2 O3 1.30(13)
C25 C20 S2 O3 -178.08(11)
C21 C20 S2 O4 -134.03(11)
C25 C20 S2 O4 46.58(13)
C21 C20 S2 N1 114.75(12)
C25 C20 S2 N1 -64.64(12)

loop_
_cod_related_entry_id
_cod_related_entry_database
_cod_related_entry_code
1 ChemSpider 30660659
